data_4315591
loop_
_publ_author_name
'Chandrakanta Dash'
'Mobin M. Shaikh'
'Ray J. Butcher'
'Prasenjit Ghosh'

_publ_section_title
;
 Highly Convenient Regioselective Intermolecular Hydroamination of Alkynes
 Yielding Ketimines Catalyzed by Gold(I) Complexes of 1,2,4-triazole Based
 N-heterocyclic Carbenes
;
_journal_name_full 'Inorganic Chemistry'
_journal_page_first 4972
_journal_page_last 4983
_journal_paper_doi 10.1021/ic100087d
_journal_volume 49
_journal_year 2010
_chemical_formula_moiety 'C15 H20 Au Cl N4 O'
_chemical_formula_sum 'C15 H20 Au Cl N4 O'
_chemical_formula_weight 504.77
_chemical_name_systematic
; 
 ? 
;
_space_group_IT_number 2
_symmetry_cell_setting triclinic
_symmetry_space_group_name_Hall '-P 1'
_symmetry_space_group_name_H-M 'P -1'
_atom_sites_solution_hydrogens geom
_atom_sites_solution_primary direct
_atom_sites_solution_secondary difmap
_audit_creation_method SHELXL-97
_cell_angle_alpha 88.682(14)
_cell_angle_beta 85.842(16)
_cell_angle_gamma 65.901(19)
_cell_formula_units_Z 2
_cell_length_a 8.1210(18)
_cell_length_b 9.2535(15)
_cell_length_c 12.750(2)
_cell_measurement_reflns_used 3310
_cell_measurement_temperature 150(2)
_cell_measurement_theta_max 32.5509
_cell_measurement_theta_min 2.9023
_cell_volume 872.3(3)
_computing_cell_refinement 'CrysAlis RED, Oxford Diffraction Ltd.,'
_computing_data_collection 'CrysAlis CCD, Oxford Diffraction Ltd.,'
_computing_data_reduction 'CrysAlis RED, Oxford Diffraction Ltd.,'
_computing_molecular_graphics Ortep3
_computing_publication_material Shelx97
_computing_structure_refinement 'SHELXL-97 (Sheldrick, 1997)'
_computing_structure_solution 'SHELXS-97 (Sheldrick, 1990)'
_diffrn_ambient_temperature 150(2)
_diffrn_detector_area_resol_mean 15.9948
_diffrn_measured_fraction_theta_full 0.997
_diffrn_measured_fraction_theta_max 0.909
_diffrn_measurement_device_type 'OXFORD DIFFRACTION XCALIBUR-S'
_diffrn_measurement_method \w/q-scan
_diffrn_radiation_monochromator graphite
_diffrn_radiation_source 'Enhance (Mo) X-ray Source'
_diffrn_radiation_type MoK\a
_diffrn_radiation_wavelength 0.71073
_diffrn_reflns_av_R_equivalents 0.0710
_diffrn_reflns_av_sigmaI/netI 0.0838
_diffrn_reflns_limit_h_max 7
_diffrn_reflns_limit_h_min -12
_diffrn_reflns_limit_k_max 12
_diffrn_reflns_limit_k_min -13
_diffrn_reflns_limit_l_max 18
_diffrn_reflns_limit_l_min -18
_diffrn_reflns_number 10152
_diffrn_reflns_theta_full 25.00
_diffrn_reflns_theta_max 32.41
_diffrn_reflns_theta_min 2.90
_exptl_absorpt_coefficient_mu 8.592
_exptl_absorpt_correction_T_max 0.3589
_exptl_absorpt_correction_T_min 0.2426
_exptl_absorpt_correction_type multi-scan
_exptl_absorpt_process_details
;
CrysAlis RED, Oxford Diffraction Ltd.,
Version 1.171.32.24 (release 21-04-2008 CrysAlis171 .NET)
(compiled Apr 21 2008,18:23:10)
Empirical absorption correction using spherical harmonics,
 implemented in SCALE3 ABSPACK scaling algorithm.
;
_exptl_crystal_colour colourless
_exptl_crystal_density_diffrn 1.922
_exptl_crystal_density_method 'not measured'
_exptl_crystal_description block
_exptl_crystal_F_000 484
_exptl_crystal_size_max 0.23
_exptl_crystal_size_mid 0.18
_exptl_crystal_size_min 0.15
_refine_diff_density_max 7.653
_refine_diff_density_min -5.605
_refine_diff_density_rms 0.421
_refine_ls_extinction_method none
_refine_ls_goodness_of_fit_ref 1.056
_refine_ls_hydrogen_treatment constr
_refine_ls_matrix_type full
_refine_ls_number_parameters 202
_refine_ls_number_reflns 5689
_refine_ls_number_restraints 0
_refine_ls_restrained_S_all 1.056
_refine_ls_R_factor_all 0.0964
_refine_ls_R_factor_gt 0.0802
_refine_ls_shift/su_max 0.000
_refine_ls_shift/su_mean 0.000
_refine_ls_structure_factor_coef Fsqd
_refine_ls_weighting_details 'calc w=1/[\s^2^(Fo^2^)+(0.1390P)^2^+6.1746P] where P=(Fo^2^+2Fc^2^)/3'
_refine_ls_weighting_scheme calc
_refine_ls_wR_factor_gt 0.2130
_refine_ls_wR_factor_ref 0.2254
_reflns_number_gt 4569
_reflns_number_total 5689
_reflns_threshold_expression I>2\s(I)
_cod_data_source_file ic100087d_si_002_4.cif
_cod_data_source_block pg239
_cod_depositor_comments
;
The following automatic conversions were performed:

'_symmetry_cell_setting' value 'Triclinic' changed to 'triclinic'
according to the built-in table from CIF Core dictionary named
'cif_core.dic' version 2.4.1 from 2010-06-29.

Automatic conversion script
Id: cif_fix_values 1646 2011-03-28 12:23:43Z adriana 
;
_cod_database_code 4315591

loop_
_symmetry_equiv_pos_as_xyz
'x, y, z'
'-x, -y, -z'

loop_
_atom_site_label
_atom_site_type_symbol
_atom_site_fract_x
_atom_site_fract_y
_atom_site_fract_z
_atom_site_U_iso_or_equiv
_atom_site_adp_type
_atom_site_occupancy
_atom_site_symmetry_multiplicity
_atom_site_calc_flag
_atom_site_refinement_flags
_atom_site_disorder_assembly
_atom_site_disorder_group
Au1 Au 0.41849(5) 0.65237(5) 0.83008(3) 0.02774(15) Uani 1 1 d . . .
Cl1 Cl 0.4523(4) 0.7762(4) 0.9780(2) 0.0312(5) Uani 1 1 d . . .
O1 O 0.8392(12) 0.3150(12) 0.6543(8) 0.040(2) Uani 1 1 d . . .
N1 N 0.2923(12) 0.6163(10) 0.6165(7) 0.0243(16) Uani 1 1 d . . .
N2 N 0.4664(12) 0.3958(10) 0.6780(7) 0.0271(17) Uani 1 1 d . . .
N3 N 0.4204(12) 0.3603(11) 0.5832(8) 0.0281(18) Uani 1 1 d . . .
N4 N 0.8452(12) 0.2645(10) 0.8310(7) 0.0259(17) Uani 1 1 d . . .
H4 H 0.7853 0.2416 0.8844 0.031 Uiso 1 1 calc R . .
C1 C 0.3925(14) 0.5523(11) 0.7030(8) 0.0252(19) Uani 1 1 d . . .
C2 C 0.3139(15) 0.4972(13) 0.5472(9) 0.031(2) Uani 1 1 d . . .
H2 H 0.2590 0.5125 0.4822 0.037 Uiso 1 1 calc R . .
C3 C 0.1804(15) 0.7854(13) 0.6028(10) 0.032(2) Uani 1 1 d . . .
H3A H 0.1932 0.8145 0.5284 0.039 Uiso 1 1 calc R . .
H3B H 0.2227 0.8487 0.6466 0.039 Uiso 1 1 calc R . .
C4 C -0.0157(15) 0.8230(12) 0.6338(10) 0.031(2) Uani 1 1 d . . .
C5 C -0.1298(17) 0.8302(15) 0.5567(11) 0.041(3) Uani 1 1 d . . .
H5 H -0.0868 0.8171 0.4848 0.049 Uiso 1 1 calc R . .
C6 C -0.3092(17) 0.8569(16) 0.5856(14) 0.048(4) Uani 1 1 d . . .
H6 H -0.3890 0.8630 0.5331 0.057 Uiso 1 1 calc R . .
C7 C -0.3710(17) 0.8745(13) 0.6908(14) 0.045(3) Uani 1 1 d . . .
H7 H -0.4928 0.8911 0.7096 0.054 Uiso 1 1 calc R . .
C8 C -0.2592(16) 0.8684(15) 0.7680(13) 0.042(3) Uani 1 1 d . . .
H8 H -0.3018 0.8802 0.8401 0.051 Uiso 1 1 calc R . .
C9 C -0.0820(15) 0.8444(13) 0.7380(10) 0.033(2) Uani 1 1 d . . .
H9 H -0.0040 0.8426 0.7905 0.040 Uiso 1 1 calc R . .
C10 C 0.5915(14) 0.2725(12) 0.7397(10) 0.030(2) Uani 1 1 d . . .
H10A H 0.6106 0.1677 0.7113 0.036 Uiso 1 1 calc R . .
H10B H 0.5402 0.2802 0.8133 0.036 Uiso 1 1 calc R . .
C11 C 0.7722(15) 0.2874(12) 0.7373(9) 0.029(2) Uani 1 1 d . . .
C12 C 1.0170(14) 0.2741(12) 0.8521(10) 0.030(2) Uani 1 1 d . . .
C13 C 1.006(2) 0.4403(16) 0.8234(14) 0.049(3) Uani 1 1 d . . .
H13A H 0.9910 0.4576 0.7479 0.073 Uiso 1 1 calc R . .
H13B H 1.1169 0.4488 0.8409 0.073 Uiso 1 1 calc R . .
H13C H 0.9019 0.5202 0.8632 0.073 Uiso 1 1 calc R . .
C14 C 1.0390(19) 0.243(2) 0.9694(11) 0.045(3) Uani 1 1 d . . .
H14A H 0.9352 0.3215 1.0099 0.068 Uiso 1 1 calc R . .
H14B H 1.1503 0.2502 0.9882 0.068 Uiso 1 1 calc R . .
H14C H 1.0458 0.1365 0.9856 0.068 Uiso 1 1 calc R . .
C15 C 1.1732(15) 0.1504(15) 0.7861(11) 0.037(3) Uani 1 1 d . . .
H15A H 1.1562 0.0515 0.7851 0.056 Uiso 1 1 calc R . .
H15B H 1.2875 0.1312 0.8167 0.056 Uiso 1 1 calc R . .
H15C H 1.1761 0.1891 0.7141 0.056 Uiso 1 1 calc R . .

loop_
_atom_site_aniso_label
_atom_site_aniso_U_11
_atom_site_aniso_U_22
_atom_site_aniso_U_33
_atom_site_aniso_U_23
_atom_site_aniso_U_13
_atom_site_aniso_U_12
Au1 0.0273(2) 0.0260(2) 0.0335(2) -0.00101(14) -0.00592(15) -0.01368(15)
Cl1 0.0353(13) 0.0435(14) 0.0255(11) -0.0058(10) 0.0005(9) -0.0271(11)
O1 0.030(4) 0.045(5) 0.046(5) 0.009(4) -0.011(4) -0.015(4)
N1 0.025(4) 0.022(4) 0.026(4) 0.002(3) -0.011(3) -0.009(3)
N2 0.030(4) 0.014(3) 0.036(5) 0.001(3) -0.010(4) -0.006(3)
N3 0.025(4) 0.026(4) 0.034(5) -0.004(3) -0.009(3) -0.009(3)
N4 0.022(4) 0.021(4) 0.034(4) 0.001(3) -0.008(3) -0.007(3)
C1 0.029(5) 0.016(4) 0.027(5) 0.000(3) -0.006(4) -0.006(3)
C2 0.031(5) 0.027(5) 0.034(5) -0.001(4) -0.011(4) -0.010(4)
C3 0.025(5) 0.021(4) 0.049(6) 0.008(4) -0.008(4) -0.007(4)
C4 0.027(5) 0.015(4) 0.049(6) 0.000(4) -0.006(4) -0.006(4)
C5 0.029(5) 0.035(6) 0.051(7) -0.020(5) -0.009(5) -0.005(5)
C6 0.026(5) 0.037(6) 0.077(10) -0.017(6) -0.018(6) -0.006(5)
C7 0.025(5) 0.018(5) 0.091(11) -0.006(6) 0.002(6) -0.007(4)
C8 0.027(5) 0.028(5) 0.068(9) 0.007(6) -0.001(5) -0.007(4)
C9 0.026(5) 0.024(5) 0.045(6) 0.006(4) -0.004(4) -0.005(4)
C10 0.025(5) 0.021(4) 0.044(6) 0.005(4) -0.010(4) -0.010(4)
C11 0.026(5) 0.019(4) 0.041(6) 0.003(4) -0.012(4) -0.007(4)
C12 0.022(4) 0.022(4) 0.046(6) -0.003(4) -0.008(4) -0.007(4)
C13 0.052(8) 0.029(6) 0.077(10) -0.009(6) -0.003(7) -0.027(6)
C14 0.041(7) 0.063(9) 0.044(7) -0.008(6) -0.013(6) -0.031(7)
C15 0.021(5) 0.034(6) 0.056(8) -0.009(5) -0.004(5) -0.009(4)

loop_
_atom_type_symbol
_atom_type_description
_atom_type_scat_dispersion_real
_atom_type_scat_dispersion_imag
_atom_type_scat_source
C C 0.0033 0.0016 'International Tables Vol C Tables 4.2.6.8 and 6.1.1.4'
H H 0.0000 0.0000 'International Tables Vol C Tables 4.2.6.8 and 6.1.1.4'
N N 0.0061 0.0033 'International Tables Vol C Tables 4.2.6.8 and 6.1.1.4'
O O 0.0106 0.0060 'International Tables Vol C Tables 4.2.6.8 and 6.1.1.4'
Cl Cl 0.1484 0.1585 'International Tables Vol C Tables 4.2.6.8 and 6.1.1.4'
Au Au -2.0133 8.8022 'International Tables Vol C Tables 4.2.6.8 and 6.1.1.4'

loop_
_geom_angle_atom_site_label_1
_geom_angle_atom_site_label_2
_geom_angle_atom_site_label_3
_geom_angle
_geom_angle_site_symmetry_1
_geom_angle_site_symmetry_3
_geom_angle_publ_flag
C1 Au1 Cl1 178.3(3) . . ?
C2 N1 C1 109.6(8) . . ?
C2 N1 C3 125.8(9) . . ?
C1 N1 C3 124.6(9) . . ?
C1 N2 N3 114.6(8) . . ?
C1 N2 C10 125.0(9) . . ?
N3 N2 C10 120.3(8) . . ?
C2 N3 N2 104.3(9) . . ?
C11 N4 C12 125.8(10) . . ?
C11 N4 H4 117.1 . . ?
C12 N4 H4 117.1 . . ?
N2 C1 N1 101.1(8) . . ?
N2 C1 Au1 127.8(7) . . ?
N1 C1 Au1 131.0(7) . . ?
N3 C2 N1 110.4(9) . . ?
N3 C2 H2 124.8 . . ?
N1 C2 H2 124.8 . . ?
N1 C3 C4 110.7(9) . . ?
N1 C3 H3A 109.5 . . ?
C4 C3 H3A 109.5 . . ?
N1 C3 H3B 109.5 . . ?
C4 C3 H3B 109.5 . . ?
H3A C3 H3B 108.1 . . ?
C5 C4 C9 119.3(11) . . ?
C5 C4 C3 119.2(12) . . ?
C9 C4 C3 121.5(11) . . ?
C4 C5 C6 119.4(13) . . ?
C4 C5 H5 120.3 . . ?
C6 C5 H5 120.3 . . ?
C7 C6 C5 120.1(13) . . ?
C7 C6 H6 119.9 . . ?
C5 C6 H6 119.9 . . ?
C8 C7 C6 121.1(12) . . ?
C8 C7 H7 119.5 . . ?
C6 C7 H7 119.5 . . ?
C7 C8 C9 118.1(14) . . ?
C7 C8 H8 120.9 . . ?
C9 C8 H8 120.9 . . ?
C4 C9 C8 122.0(13) . . ?
C4 C9 H9 119.0 . . ?
C8 C9 H9 119.0 . . ?
N2 C10 C11 110.4(9) . . ?
N2 C10 H10A 109.6 . . ?
C11 C10 H10A 109.6 . . ?
N2 C10 H10B 109.6 . . ?
C11 C10 H10B 109.6 . . ?
H10A C10 H10B 108.1 . . ?
O1 C11 N4 126.0(11) . . ?
O1 C11 C10 119.9(10) . . ?
N4 C11 C10 114.1(10) . . ?
N4 C12 C14 106.1(10) . . ?
N4 C12 C15 109.8(9) . . ?
C14 C12 C15 111.1(10) . . ?
N4 C12 C13 109.3(9) . . ?
C14 C12 C13 111.1(11) . . ?
C15 C12 C13 109.3(11) . . ?
C12 C13 H13A 109.5 . . ?
C12 C13 H13B 109.5 . . ?
H13A C13 H13B 109.5 . . ?
C12 C13 H13C 109.5 . . ?
H13A C13 H13C 109.5 . . ?
H13B C13 H13C 109.5 . . ?
C12 C14 H14A 109.5 . . ?
C12 C14 H14B 109.5 . . ?
H14A C14 H14B 109.5 . . ?
C12 C14 H14C 109.5 . . ?
H14A C14 H14C 109.5 . . ?
H14B C14 H14C 109.5 . . ?
C12 C15 H15A 109.5 . . ?
C12 C15 H15B 109.5 . . ?
H15A C15 H15B 109.5 . . ?
C12 C15 H15C 109.5 . . ?
H15A C15 H15C 109.5 . . ?
H15B C15 H15C 109.5 . . ?

loop_
_geom_bond_atom_site_label_1
_geom_bond_atom_site_label_2
_geom_bond_distance
_geom_bond_site_symmetry_2
_geom_bond_publ_flag
Au1 C1 1.950(10) . ?
Au1 Cl1 2.319(3) . ?
O1 C11 1.224(15) . ?
N1 C2 1.375(14) . ?
N1 C1 1.391(12) . ?
N1 C3 1.468(13) . ?
N2 C1 1.358(12) . ?
N2 N3 1.376(13) . ?
N2 C10 1.442(13) . ?
N3 C2 1.304(14) . ?
N4 C11 1.346(14) . ?
N4 C12 1.478(14) . ?
N4 H4 0.8800 . ?
C2 H2 0.9500 . ?
C3 C4 1.509(16) . ?
C3 H3A 0.9900 . ?
C3 H3B 0.9900 . ?
C4 C5 1.381(17) . ?
C4 C9 1.384(18) . ?
C5 C6 1.397(19) . ?
C5 H5 0.9500 . ?
C6 C7 1.39(2) . ?
C6 H6 0.9500 . ?
C7 C8 1.37(2) . ?
C7 H7 0.9500 . ?
C8 C9 1.389(17) . ?
C8 H8 0.9500 . ?
C9 H9 0.9500 . ?
C10 C11 1.527(15) . ?
C10 H10A 0.9900 . ?
C10 H10B 0.9900 . ?
C12 C14 1.526(18) . ?
C12 C15 1.527(16) . ?
C12 C13 1.539(17) . ?
C13 H13A 0.9800 . ?
C13 H13B 0.9800 . ?
C13 H13C 0.9800 . ?
C14 H14A 0.9800 . ?
C14 H14B 0.9800 . ?
C14 H14C 0.9800 . ?
C15 H15A 0.9800 . ?
C15 H15B 0.9800 . ?
C15 H15C 0.9800 . ?

loop_
_geom_hbond_atom_site_label_D
_geom_hbond_atom_site_label_H
_geom_hbond_atom_site_label_A
_geom_hbond_distance_DH
_geom_hbond_distance_HA
_geom_hbond_distance_DA
_geom_hbond_angle_DHA
_geom_hbond_site_symmetry_A
N4 H4 Cl1 0.88 2.57 3.429(10) 166.9 2_667
C2 H2 O1 0.95 2.29 3.108(14) 143.8 2_666
C5 H5 O1 0.95 2.50 3.357(17) 149.9 2_666
C10 H10B Cl1 0.99 2.70 3.627(12) 155.9 2_667

loop_
_geom_torsion_atom_site_label_1
_geom_torsion_atom_site_label_2
_geom_torsion_atom_site_label_3
_geom_torsion_atom_site_label_4
_geom_torsion
_geom_torsion_site_symmetry_1
_geom_torsion_site_symmetry_2
_geom_torsion_site_symmetry_3
_geom_torsion_site_symmetry_4
_geom_torsion_publ_flag
C1 N2 N3 C2 -0.4(13) . . . . ?
C10 N2 N3 C2 -177.2(10) . . . . ?
N3 N2 C1 N1 0.6(12) . . . . ?
C10 N2 C1 N1 177.2(10) . . . . ?
N3 N2 C1 Au1 178.7(8) . . . . ?
C10 N2 C1 Au1 -4.7(17) . . . . ?
C2 N1 C1 N2 -0.6(12) . . . . ?
C3 N1 C1 N2 179.1(10) . . . . ?
C2 N1 C1 Au1 -178.6(9) . . . . ?
C3 N1 C1 Au1 1.1(16) . . . . ?
Cl1 Au1 C1 N2 125(9) . . . . ?
Cl1 Au1 C1 N1 -57(10) . . . . ?
N2 N3 C2 N1 0.0(13) . . . . ?
C1 N1 C2 N3 0.4(13) . . . . ?
C3 N1 C2 N3 -179.3(10) . . . . ?
C2 N1 C3 C4 80.9(14) . . . . ?
C1 N1 C3 C4 -98.7(12) . . . . ?
N1 C3 C4 C5 -96.7(13) . . . . ?
N1 C3 C4 C9 80.8(13) . . . . ?
C9 C4 C5 C6 -0.8(18) . . . . ?
C3 C4 C5 C6 176.7(11) . . . . ?
C4 C5 C6 C7 -1(2) . . . . ?
C5 C6 C7 C8 1(2) . . . . ?
C6 C7 C8 C9 0.2(18) . . . . ?
C5 C4 C9 C8 1.9(17) . . . . ?
C3 C4 C9 C8 -175.6(10) . . . . ?
C7 C8 C9 C4 -1.6(18) . . . . ?
C1 N2 C10 C11 -68.1(14) . . . . ?
N3 N2 C10 C11 108.4(11) . . . . ?
C12 N4 C11 O1 2.4(17) . . . . ?
C12 N4 C11 C10 -179.0(9) . . . . ?
N2 C10 C11 O1 -43.6(14) . . . . ?
N2 C10 C11 N4 137.8(10) . . . . ?
C11 N4 C12 C14 178.8(11) . . . . ?
C11 N4 C12 C15 -61.1(13) . . . . ?
C11 N4 C12 C13 58.9(14) . . . . ?

loop_
_cod_related_entry_id
_cod_related_entry_database
_cod_related_entry_code
1 ChemSpider 30660985
